data_1535321
loop_
_publ_author_name
'Bobev, S.'
'Tobash, P.H.'
'Thompson, J.D.'
'Fritsch, V.'
'Sarrao, J.L.'
'Hundley, M.F.'
'Fisk, Z.'

_publ_section_title
;
 Ternary rare-earth alumo-silicides - single-crystal growth from Al flux,
 structural and physical properties
;
_journal_name_full 'Journal of Solid State Chemistry'
_journal_page_first 2091
_journal_page_last 2103
_journal_volume 178
_journal_year 2005
_chemical_formula_sum 'Al3 Si2 Tb2'
_chemical_name_systematic 'Al3 Tb2 Si2'
_space_group_IT_number 12
_symmetry_space_group_name_Hall '-C 2y'
_symmetry_space_group_name_H-M 'C 1 2/m 1'
_cell_angle_alpha 90
_cell_angle_beta 101.111
_cell_angle_gamma 90
_cell_formula_units_Z 2
_cell_length_a 10.1685
_cell_length_b 4.0355
_cell_length_c 6.5929
_cell_volume 265.468
_citation_journal_id_ASTM JSSCBI
_cod_data_source_file Bobev_JSSCBI_2005_1953.cif
_cod_data_source_block Al3Si2Tb2
_cod_original_cell_volume 265.4684
_cod_database_code 1535321

loop_
_symmetry_equiv_pos_as_xyz
x,y,z
-x,y,-z
-x,-y,-z
x,-y,z
x+1/2,y+1/2,z
-x+1/2,y+1/2,-z
-x+1/2,-y+1/2,-z
x+1/2,-y+1/2,z

loop_
_atom_site_label
_atom_site_type_symbol
_atom_site_fract_x
_atom_site_fract_y
_atom_site_fract_z
_atom_site_occupancy
_atom_site_U_iso_or_equiv
Tb1 Tb 0.61966 0 0.32226 1 0.0
Al2 Al 0 0 0 1 0.0
Al1 Al 0.3057 0 0.1341 1 0.0
Si1 Si 0.0927 0 0.6398 1 0.0
